data_4067856
loop_
_publ_author_name
'Izod, Keith'
'Clark, Ewan R.'
'Clegg, William'
'Harrington, Ross W.'

_publ_section_title
;
 Hypervalent Sulfur-Functionalized Diphosphagermylene and
 Diphosphastannylene Compounds
;
_journal_issue 1
_journal_name_full Organometallics
_journal_page_first 246
_journal_paper_doi 10.1021/om2008327
_journal_volume 31
_journal_year 2012
_chemical_formula_moiety 'C28 H52 P2 S2 Si4 Sn,0.5 C6 H14'
_chemical_formula_sum 'C31 H59 P2 S2 Si4 Sn'
_chemical_formula_weight 788.89
_chemical_name_systematic
;
 ?
;
_space_group_IT_number 14
_symmetry_cell_setting monoclinic
_symmetry_space_group_name_Hall '-P 2ybc'
_symmetry_space_group_name_H-M 'P 1 21/c 1'
_atom_sites_solution_hydrogens geom
_atom_sites_solution_primary direct
_atom_sites_solution_secondary difmap
_audit_creation_method SHELXL-97
_cell_angle_alpha 90.00
_cell_angle_beta 102.3116(19)
_cell_angle_gamma 90.00
_cell_formula_units_Z 4
_cell_length_a 10.4746(2)
_cell_length_b 21.3062(4)
_cell_length_c 18.4807(3)
_cell_measurement_reflns_used 18544
_cell_measurement_temperature 150(2)
_cell_measurement_theta_max 29.56
_cell_measurement_theta_min 2.75
_cell_volume 4029.56(13)
_computing_cell_refinement
;
CrysAlisPro, Oxford Diffraction Ltd.,
Version 1.171.33.55 (release 05-01-2010 CrysAlis171 .NET)
(compiled Jan  5 2010,16:28:46)
;
_computing_data_collection
;
CrysAlisPro, Oxford Diffraction Ltd.,
Version 1.171.33.55 (release 05-01-2010 CrysAlis171 .NET)
(compiled Jan  5 2010,16:28:46)
;
_computing_data_reduction
;
CrysAlisPro, Oxford Diffraction Ltd.,
Version 1.171.33.55 (release 05-01-2010 CrysAlis171 .NET)
(compiled Jan  5 2010,16:28:46)
;
_computing_molecular_graphics 'Bruker SHELXTL'
_computing_publication_material 'Bruker SHELXTL and local programs'
_computing_structure_refinement 'Bruker SHELXTL'
_computing_structure_solution 'Bruker SHELXTL'
_diffrn_ambient_temperature 150(2)
_diffrn_detector_area_resol_mean 10.3968
_diffrn_measured_fraction_theta_full 0.999
_diffrn_measured_fraction_theta_max 0.883
_diffrn_measurement_device_type 'Oxford Diffraction Gemini A Ultra diffractometer'
_diffrn_measurement_method 'thick-slice \w scans'
_diffrn_radiation_monochromator none
_diffrn_radiation_source 'sealed tube with Enhance optics'
_diffrn_radiation_type MoK\a
_diffrn_radiation_wavelength 0.71073
_diffrn_reflns_av_R_equivalents 0.0316
_diffrn_reflns_av_sigmaI/netI 0.0431
_diffrn_reflns_limit_h_max 14
_diffrn_reflns_limit_h_min -13
_diffrn_reflns_limit_k_max 27
_diffrn_reflns_limit_k_min -28
_diffrn_reflns_limit_l_max 25
_diffrn_reflns_limit_l_min -25
_diffrn_reflns_number 38038
_diffrn_reflns_theta_full 26.00
_diffrn_reflns_theta_max 29.62
_diffrn_reflns_theta_min 2.76
_exptl_absorpt_coefficient_mu 0.956
_exptl_absorpt_correction_T_max 0.911
_exptl_absorpt_correction_T_min 0.803
_exptl_absorpt_correction_type multi-scan
_exptl_absorpt_process_details
;
CrysAlisPro, Oxford Diffraction Ltd.,
Version 1.171.33.55 (release 05-01-2010 CrysAlis171 .NET)
(compiled Jan  5 2010,16:28:46)
Empirical absorption correction using spherical harmonics,
 implemented in SCALE3 ABSPACK scaling algorithm.
;
_exptl_crystal_colour yellow
_exptl_crystal_density_diffrn 1.300
_exptl_crystal_density_method 'not measured'
_exptl_crystal_description block
_exptl_crystal_F_000 1652
_exptl_crystal_size_max 0.24
_exptl_crystal_size_mid 0.10
_exptl_crystal_size_min 0.10
_refine_diff_density_max 0.375
_refine_diff_density_min -0.429
_refine_diff_density_rms 0.060
_refine_ls_extinction_coef 0.00004(4)
_refine_ls_extinction_expression Fc^*^=kFc[1+0.001xFc^2^\l^3^/sin(2\q)]^-1/4^
_refine_ls_extinction_method SHELXL
_refine_ls_goodness_of_fit_ref 0.902
_refine_ls_hydrogen_treatment constr
_refine_ls_matrix_type full
_refine_ls_number_parameters 377
_refine_ls_number_reflns 10038
_refine_ls_number_restraints 0
_refine_ls_restrained_S_all 0.902
_refine_ls_R_factor_all 0.0387
_refine_ls_R_factor_gt 0.0230
_refine_ls_shift/su_max 0.005
_refine_ls_shift/su_mean 0.000
_refine_ls_structure_factor_coef Fsqd
_refine_ls_weighting_details 'calc w=1/[\s^2^(Fo^2^)+(0.0238P)^2^+0.0000P] where P=(Fo^2^+2Fc^2^)/3'
_refine_ls_weighting_scheme calc
_refine_ls_wR_factor_gt 0.0478
_refine_ls_wR_factor_ref 0.0495
_reflns_number_gt 7460
_reflns_number_total 10038
_reflns_threshold_expression I>2\s(I)
_cod_data_source_file om2008327_si_001.cif
_cod_data_source_block ki452_compound_11b
_cod_original_sg_symbol_H-M 'P 21/c'
_cod_database_code 4067856
_computing_special_details
;
TITL ki452 in P2(1)/c
CELL 0.71073  10.4746  21.3062  18.4807  90.000 102.3116  90.000
ZERR    4.00   0.0002   0.0004   0.0003   0.000   0.0019   0.000
LATT  1
SYMM -X, 0.5+Y, 0.5-Z
SFAC C H SI P S SN
UNIT 124 236 16 8 8 4

REM yellow block
SIZE 0.24 0.10 0.10
TEMP -123

L.S. 8
ACTA 52
BOND $H
FMAP 2
PLAN 10
BIND SN S1

WGHT    0.023800
EXTI    0.000043
FVAR       0.10877
SN    6    0.235534    0.570736    0.494016    11.00000    0.02525    0.01675 =
         0.01583    0.00001    0.00523    0.00011
P1    4    0.304115    0.650303    0.602480    11.00000    0.01699    0.01860 =
         0.01769   -0.00102    0.00442    0.00038
P2    4    0.197190    0.653156    0.387715    11.00000    0.01623    0.01909 =
         0.01659    0.00039    0.00461   -0.00100
S1    5    0.515192    0.600181    0.506288    11.00000    0.01995    0.03120 =
         0.01964    0.00111    0.00674    0.00282
S2    5   -0.025318    0.621102    0.484195    11.00000    0.01884    0.02673 =
         0.02031   -0.00083    0.00720   -0.00197
SI1   3    0.328855    0.555323    0.729693    11.00000    0.02161    0.02292 =
         0.01752   -0.00053    0.00814   -0.00213
SI2   3    0.547343    0.658870    0.734798    11.00000    0.01904    0.02422 =
         0.01803   -0.00430    0.00376   -0.00233
SI3   3    0.159248    0.561732    0.258915    11.00000    0.01996    0.02566 =
         0.01788   -0.00270    0.00645   -0.00076
SI4   3   -0.051752    0.668976    0.257277    11.00000    0.01909    0.02952 =
         0.01950    0.00587    0.00312    0.00249
C1    1    0.423905    0.604937    0.674713    11.00000    0.01774    0.01999 =
         0.01461   -0.00098    0.00527    0.00136
AFIX  13
H1    2    0.473156    0.575854    0.648109    11.00000   -1.20000
AFIX   0
C2    1    0.431689    0.489623    0.778304    11.00000    0.03668    0.03179 =
         0.02910    0.00801    0.01077   -0.00051
AFIX 137
H2A   2    0.381381    0.465733    0.807964    11.00000   -1.50000
H2B   2    0.510096    0.506930    0.810773    11.00000   -1.50000
H2C   2    0.457348    0.461858    0.741587    11.00000   -1.50000
AFIX   0
C3    1    0.264380    0.603572    0.798279    11.00000    0.03378    0.03927 =
         0.03075   -0.00837    0.01731   -0.00455
AFIX 137
H3A   2    0.214062    0.576759    0.825062    11.00000   -1.50000
H3B   2    0.207753    0.636744    0.772300    11.00000   -1.50000
H3C   2    0.337475    0.622543    0.833481    11.00000   -1.50000
AFIX   0
C4    1    0.186111    0.515207    0.669617    11.00000    0.03046    0.03199 =
         0.02646   -0.00017    0.01164   -0.01063
AFIX 137
H4A   2    0.140328    0.490024    0.700504    11.00000   -1.50000
H4B   2    0.216856    0.487820    0.634278    11.00000   -1.50000
H4C   2    0.126277    0.546733    0.642559    11.00000   -1.50000
AFIX   0
C5    1    0.467896    0.732021    0.760486    11.00000    0.03101    0.03029 =
         0.03307   -0.01007    0.00658   -0.00297
AFIX 137
H5A   2    0.514598    0.746494    0.809313    11.00000   -1.50000
H5B   2    0.376720    0.723078    0.761981    11.00000   -1.50000
H5C   2    0.470843    0.764724    0.723589    11.00000   -1.50000
AFIX   0
C6    1    0.683700    0.676994    0.687311    11.00000    0.02295    0.03618 =
         0.02827   -0.00598    0.00636   -0.00813
AFIX 137
H6A   2    0.763151    0.686423    0.724448    11.00000   -1.50000
H6B   2    0.660072    0.713375    0.654763    11.00000   -1.50000
H6C   2    0.699367    0.640688    0.657824    11.00000   -1.50000
AFIX   0
C7    1    0.630920    0.620795    0.824040    11.00000    0.02859    0.03947 =
         0.02217   -0.00509    0.00116   -0.00072
AFIX 137
H7A   2    0.694925    0.649958    0.852400    11.00000   -1.50000
H7B   2    0.675588    0.582607    0.813257    11.00000   -1.50000
H7C   2    0.565849    0.609956    0.853020    11.00000   -1.50000
AFIX   0
C8    1    0.408953    0.702269    0.559807    11.00000    0.02288    0.02220 =
         0.01827    0.00353    0.00001   -0.00225
C9    1    0.397279    0.766890    0.569503    11.00000    0.03496    0.02387 =
         0.03298    0.00310    0.00283    0.00194
AFIX  43
H9    2    0.336273    0.782107    0.596677    11.00000   -1.20000
AFIX   0
C10   1    0.473322    0.809283    0.540102    11.00000    0.05392    0.02234 =
         0.04958    0.00808    0.00704   -0.00680
AFIX  43
H10   2    0.464457    0.853021    0.547735    11.00000   -1.20000
AFIX   0
C11   1    0.560378    0.788504    0.500455    11.00000    0.04900    0.03854 =
         0.03994    0.01585    0.00535   -0.01885
AFIX  43
H11   2    0.612872    0.817877    0.481288    11.00000   -1.20000
AFIX   0
C12   1    0.573339    0.725191    0.487740    11.00000    0.03084    0.04381 =
         0.02626    0.00685    0.00640   -0.01083
AFIX  43
H12   2    0.632639    0.710908    0.458948    11.00000   -1.20000
AFIX   0
C13   1    0.497707    0.682395    0.517951    11.00000    0.02178    0.02655 =
         0.01967    0.00299    0.00061   -0.00258
C14   1    0.579950    0.595403    0.423480    11.00000    0.02917    0.05422 =
         0.02532   -0.00449    0.01457   -0.00262
AFIX 137
H14A  2    0.576858    0.551761    0.406447    11.00000   -1.50000
H14B  2    0.670666    0.610136    0.434247    11.00000   -1.50000
H14C  2    0.527501    0.621717    0.384767    11.00000   -1.50000
AFIX   0
C15   1    0.068742    0.612759    0.314963    11.00000    0.01652    0.02089 =
         0.01613    0.00055    0.00531   -0.00196
AFIX  13
H15   2    0.018065    0.584272    0.341424    11.00000   -1.20000
AFIX   0
C16   1    0.237477    0.611054    0.197220    11.00000    0.03558    0.04112 =
         0.02979    0.00413    0.01839    0.00414
AFIX 137
H16A  2    0.292757    0.584627    0.173133    11.00000   -1.50000
H16B  2    0.291145    0.643528    0.226665    11.00000   -1.50000
H16C  2    0.169659    0.630939    0.159424    11.00000   -1.50000
AFIX   0
C17   1    0.052138    0.500672    0.202698    11.00000    0.03376    0.04341 =
         0.03677   -0.01875    0.00769   -0.00387
AFIX 137
H17A  2    0.100249    0.479893    0.169419    11.00000   -1.50000
H17B  2   -0.026212    0.520784    0.173429    11.00000   -1.50000
H17C  2    0.026536    0.469508    0.235936    11.00000   -1.50000
AFIX   0
C18   1    0.288611    0.514466    0.320516    11.00000    0.03186    0.02958 =
         0.02626   -0.00359    0.00794    0.00776
AFIX 137
H18A  2    0.333817    0.488385    0.290185    11.00000   -1.50000
H18B  2    0.248374    0.487496    0.352378    11.00000   -1.50000
H18C  2    0.351518    0.542717    0.351306    11.00000   -1.50000
AFIX   0
C19   1   -0.138919    0.632455    0.167970    11.00000    0.02821    0.05045 =
         0.02712    0.00670   -0.00141   -0.00029
AFIX 137
H19A  2   -0.201760    0.662522    0.140388    11.00000   -1.50000
H19B  2   -0.185287    0.594741    0.178558    11.00000   -1.50000
H19C  2   -0.075237    0.621028    0.138318    11.00000   -1.50000
AFIX   0
C20   1   -0.184829    0.689205    0.306212    11.00000    0.02463    0.04989 =
         0.03275    0.01279    0.00791    0.01605
AFIX 137
H20A  2   -0.261463    0.704071    0.270165    11.00000   -1.50000
H20B  2   -0.154519    0.722283    0.342678    11.00000   -1.50000
H20C  2   -0.208372    0.651883    0.331484    11.00000   -1.50000
AFIX   0
C21   1    0.031429    0.741103    0.232149    11.00000    0.03588    0.03328 =
         0.03471    0.01332    0.00508    0.00349
AFIX 137
H21A  2   -0.014946    0.756379    0.183622    11.00000   -1.50000
H21B  2    0.121886    0.730984    0.230163    11.00000   -1.50000
H21C  2    0.030866    0.773679    0.269516    11.00000   -1.50000
AFIX   0
C22   1    0.108109    0.713209    0.429913    11.00000    0.02098    0.02077 =
         0.01741   -0.00090    0.00148    0.00202
C23   1    0.139020    0.775913    0.419969    11.00000    0.03401    0.02302 =
         0.02788    0.00041    0.00783   -0.00137
AFIX  43
H23   2    0.202777    0.785437    0.391961    11.00000   -1.20000
AFIX   0
C24   1    0.079277    0.824702    0.449827    11.00000    0.05926    0.02068 =
         0.03924   -0.00258    0.01002    0.00346
AFIX  43
H24   2    0.101842    0.867020    0.442254    11.00000   -1.20000
AFIX   0
C25   1   -0.013328    0.811129    0.490668    11.00000    0.05760    0.02752 =
         0.03744   -0.00641    0.01238    0.01599
AFIX  43
H25   2   -0.055925    0.844425    0.510270    11.00000   -1.20000
AFIX   0
C26   1   -0.044745    0.749829    0.503355    11.00000    0.03378    0.03524 =
         0.02594   -0.00344    0.01174    0.00813
AFIX  43
H26   2   -0.107124    0.740874    0.532459    11.00000   -1.20000
AFIX   0
C27   1    0.015951    0.701018    0.473039    11.00000    0.02096    0.02270 =
         0.02031   -0.00097    0.00238    0.00281
C28   1   -0.082843    0.621862    0.569220    11.00000    0.03465    0.03932 =
         0.02888    0.00219    0.01843    0.00162
AFIX 137
H28A  2   -0.165221    0.645202    0.561916    11.00000   -1.50000
H28B  2   -0.017596    0.642127    0.608102    11.00000   -1.50000
H28C  2   -0.097047    0.578673    0.583961    11.00000   -1.50000
AFIX   0
C29   1    0.563211    0.516387    1.001031    11.00000    0.05808    0.03660 =
         0.03065    0.00625    0.01447    0.00519
AFIX  23
H29A  2    0.547791    0.550196    0.963426    11.00000   -1.20000
H29B  2    0.590810    0.536634    1.050097    11.00000   -1.20000
AFIX   0
C30   1    0.673227    0.476888    0.987774    11.00000    0.06147    0.04681 =
         0.04414    0.00574    0.01255    0.00524
AFIX  23
H30A  2    0.646923    0.457612    0.938081    11.00000   -1.20000
H30B  2    0.687425    0.442398    1.024515    11.00000   -1.20000
AFIX   0
C31   1    0.802190    0.510820    0.992133    11.00000    0.05246    0.06287 =
         0.03942    0.00051    0.00629   -0.00463
AFIX 137
H31A  2    0.867142    0.481339    0.980925    11.00000   -1.50000
H31B  2    0.832759    0.527759    1.042131    11.00000   -1.50000
H31C  2    0.789868    0.545253    0.956153    11.00000   -1.50000

HKLF 4

REM  ki452 in P2(1)/c
REM R1 =  0.0230 for   7460 Fo > 4sig(Fo)  and  0.0387 for all  10038 data
REM    377 parameters refined using      0 restraints

END
;

loop_
_symmetry_equiv_pos_as_xyz
'x, y, z'
'-x, y+1/2, -z+1/2'
'-x, -y, -z'
'x, -y-1/2, z-1/2'

loop_
_atom_site_label
_atom_site_type_symbol
_atom_site_fract_x
_atom_site_fract_y
_atom_site_fract_z
_atom_site_U_iso_or_equiv
_atom_site_adp_type
_atom_site_occupancy
_atom_site_symmetry_multiplicity
_atom_site_calc_flag
_atom_site_refinement_flags
Sn Sn 0.235534(11) 0.570736(5) 0.494016(6) 0.01915(4) Uani 1 1 d .
P1 P 0.30412(4) 0.650303(18) 0.60248(2) 0.01765(9) Uani 1 1 d .
P2 P 0.19719(4) 0.653156(18) 0.38772(2) 0.01714(9) Uani 1 1 d .
S1 S 0.51519(4) 0.600181(19) 0.50629(2) 0.02322(9) Uani 1 1 d .
S2 S -0.02532(4) 0.621102(18) 0.48419(2) 0.02151(9) Uani 1 1 d .
Si1 Si 0.32885(4) 0.55532(2) 0.72969(2) 0.02009(10) Uani 1 1 d .
Si2 Si 0.54734(4) 0.65887(2) 0.73480(2) 0.02046(10) Uani 1 1 d .
Si3 Si 0.15925(4) 0.56173(2) 0.25891(2) 0.02081(10) Uani 1 1 d .
Si4 Si -0.05175(4) 0.66898(2) 0.25728(3) 0.02285(10) Uani 1 1 d .
C1 C 0.42390(15) 0.60494(7) 0.67471(8) 0.0172(3) Uani 1 1 d .
H1 H 0.4732 0.5759 0.6481 0.021 Uiso 1 1 calc R
C2 C 0.43169(18) 0.48962(8) 0.77830(10) 0.0320(4) Uani 1 1 d .
H2A H 0.3814 0.4657 0.8080 0.048 Uiso 1 1 calc R
H2B H 0.5101 0.5069 0.8108 0.048 Uiso 1 1 calc R
H2C H 0.4573 0.4619 0.7416 0.048 Uiso 1 1 calc R
C3 C 0.26438(18) 0.60357(8) 0.79828(10) 0.0330(4) Uani 1 1 d .
H3A H 0.2141 0.5768 0.8251 0.050 Uiso 1 1 calc R
H3B H 0.2078 0.6367 0.7723 0.050 Uiso 1 1 calc R
H3C H 0.3375 0.6225 0.8335 0.050 Uiso 1 1 calc R
C4 C 0.18611(17) 0.51521(8) 0.66962(10) 0.0288(4) Uani 1 1 d .
H4A H 0.1403 0.4900 0.7005 0.043 Uiso 1 1 calc R
H4B H 0.2169 0.4878 0.6343 0.043 Uiso 1 1 calc R
H4C H 0.1263 0.5467 0.6426 0.043 Uiso 1 1 calc R
C5 C 0.46790(18) 0.73202(8) 0.76049(10) 0.0315(4) Uani 1 1 d .
H5A H 0.5146 0.7465 0.8093 0.047 Uiso 1 1 calc R
H5B H 0.3767 0.7231 0.7620 0.047 Uiso 1 1 calc R
H5C H 0.4708 0.7647 0.7236 0.047 Uiso 1 1 calc R
C6 C 0.68370(16) 0.67699(8) 0.68731(10) 0.0290(4) Uani 1 1 d .
H6A H 0.7632 0.6864 0.7244 0.044 Uiso 1 1 calc R
H6B H 0.6601 0.7134 0.6548 0.044 Uiso 1 1 calc R
H6C H 0.6994 0.6407 0.6578 0.044 Uiso 1 1 calc R
C7 C 0.63092(17) 0.62080(8) 0.82404(9) 0.0307(4) Uani 1 1 d .
H7A H 0.6949 0.6500 0.8524 0.046 Uiso 1 1 calc R
H7B H 0.6756 0.5826 0.8133 0.046 Uiso 1 1 calc R
H7C H 0.5658 0.6100 0.8530 0.046 Uiso 1 1 calc R
C8 C 0.40895(16) 0.70227(7) 0.55981(9) 0.0218(4) Uani 1 1 d .
C9 C 0.39728(18) 0.76689(8) 0.56950(10) 0.0313(4) Uani 1 1 d .
H9 H 0.3363 0.7821 0.5967 0.038 Uiso 1 1 calc R
C10 C 0.4733(2) 0.80928(9) 0.54010(12) 0.0425(5) Uani 1 1 d .
H10 H 0.4645 0.8530 0.5477 0.051 Uiso 1 1 calc R
C11 C 0.5604(2) 0.78850(9) 0.50045(11) 0.0431(5) Uani 1 1 d .
H11 H 0.6129 0.8179 0.4813 0.052 Uiso 1 1 calc R
C12 C 0.57334(18) 0.72519(9) 0.48774(10) 0.0336(4) Uani 1 1 d .
H12 H 0.6326 0.7109 0.4589 0.040 Uiso 1 1 calc R
C13 C 0.49771(16) 0.68240(7) 0.51795(9) 0.0232(4) Uani 1 1 d .
C14 C 0.57995(18) 0.59540(9) 0.42348(10) 0.0349(4) Uani 1 1 d .
H14A H 0.5769 0.5518 0.4064 0.052 Uiso 1 1 calc R
H14B H 0.6707 0.6101 0.4342 0.052 Uiso 1 1 calc R
H14C H 0.5275 0.6217 0.3848 0.052 Uiso 1 1 calc R
C15 C 0.06874(15) 0.61276(7) 0.31496(8) 0.0176(3) Uani 1 1 d .
H15 H 0.0181 0.5843 0.3414 0.021 Uiso 1 1 calc R
C16 C 0.23748(18) 0.61105(8) 0.19722(10) 0.0338(4) Uani 1 1 d .
H16A H 0.2928 0.5846 0.1731 0.051 Uiso 1 1 calc R
H16B H 0.2911 0.6435 0.2267 0.051 Uiso 1 1 calc R
H16C H 0.1697 0.6309 0.1594 0.051 Uiso 1 1 calc R
C17 C 0.05214(18) 0.50067(9) 0.20270(11) 0.0380(5) Uani 1 1 d .
H17A H 0.1002 0.4799 0.1694 0.057 Uiso 1 1 calc R
H17B H -0.0262 0.5208 0.1734 0.057 Uiso 1 1 calc R
H17C H 0.0265 0.4695 0.2359 0.057 Uiso 1 1 calc R
C18 C 0.28861(17) 0.51447(8) 0.32052(10) 0.0290(4) Uani 1 1 d .
H18A H 0.3338 0.4884 0.2902 0.043 Uiso 1 1 calc R
H18B H 0.2484 0.4875 0.3524 0.043 Uiso 1 1 calc R
H18C H 0.3515 0.5427 0.3513 0.043 Uiso 1 1 calc R
C19 C -0.13892(18) 0.63246(9) 0.16797(10) 0.0363(5) Uani 1 1 d .
H19A H -0.2018 0.6625 0.1404 0.055 Uiso 1 1 calc R
H19B H -0.1853 0.5947 0.1786 0.055 Uiso 1 1 calc R
H19C H -0.0752 0.6210 0.1383 0.055 Uiso 1 1 calc R
C20 C -0.18483(17) 0.68921(9) 0.30621(11) 0.0355(5) Uani 1 1 d .
H20A H -0.2615 0.7041 0.2702 0.053 Uiso 1 1 calc R
H20B H -0.1545 0.7223 0.3427 0.053 Uiso 1 1 calc R
H20C H -0.2084 0.6519 0.3315 0.053 Uiso 1 1 calc R
C21 C 0.03143(19) 0.74110(8) 0.23215(11) 0.0350(5) Uani 1 1 d .
H21A H -0.0149 0.7564 0.1836 0.052 Uiso 1 1 calc R
H21B H 0.1219 0.7310 0.2302 0.052 Uiso 1 1 calc R
H21C H 0.0309 0.7737 0.2695 0.052 Uiso 1 1 calc R
C22 C 0.10811(15) 0.71321(7) 0.42991(9) 0.0201(3) Uani 1 1 d .
C23 C 0.13902(17) 0.77591(7) 0.41997(10) 0.0281(4) Uani 1 1 d .
H23 H 0.2028 0.7854 0.3920 0.034 Uiso 1 1 calc R
C24 C 0.0793(2) 0.82470(8) 0.44983(11) 0.0398(5) Uani 1 1 d .
H24 H 0.1018 0.8670 0.4423 0.048 Uiso 1 1 calc R
C25 C -0.0133(2) 0.81113(8) 0.49067(11) 0.0405(5) Uani 1 1 d .
H25 H -0.0559 0.8444 0.5103 0.049 Uiso 1 1 calc R
C26 C -0.04474(18) 0.74983(8) 0.50336(10) 0.0309(4) Uani 1 1 d .
H26 H -0.1071 0.7409 0.5325 0.037 Uiso 1 1 calc R
C27 C 0.01595(16) 0.70102(7) 0.47304(9) 0.0216(4) Uani 1 1 d .
C28 C -0.08284(18) 0.62186(8) 0.56922(10) 0.0325(4) Uani 1 1 d .
H28A H -0.1652 0.6452 0.5619 0.049 Uiso 1 1 calc R
H28B H -0.0176 0.6421 0.6081 0.049 Uiso 1 1 calc R
H28C H -0.0970 0.5787 0.5840 0.049 Uiso 1 1 calc R
C29 C 0.5632(2) 0.51639(9) 1.00103(11) 0.0410(5) Uani 1 1 d .
H29A H 0.5478 0.5502 0.9634 0.049 Uiso 1 1 calc R
H29B H 0.5908 0.5366 1.0501 0.049 Uiso 1 1 calc R
C30 C 0.6732(2) 0.47689(10) 0.98777(13) 0.0506(6) Uani 1 1 d .
H30A H 0.6469 0.4576 0.9381 0.061 Uiso 1 1 calc R
H30B H 0.6874 0.4424 1.0245 0.061 Uiso 1 1 calc R
C31 C 0.8022(2) 0.51082(11) 0.99213(12) 0.0521(6) Uani 1 1 d .
H31A H 0.8671 0.4813 0.9809 0.078 Uiso 1 1 calc R
H31B H 0.8328 0.5278 1.0421 0.078 Uiso 1 1 calc R
H31C H 0.7899 0.5453 0.9562 0.078 Uiso 1 1 calc R

loop_
_atom_site_aniso_label
_atom_site_aniso_U_11
_atom_site_aniso_U_22
_atom_site_aniso_U_33
_atom_site_aniso_U_23
_atom_site_aniso_U_13
_atom_site_aniso_U_12
Sn 0.02525(7) 0.01675(6) 0.01583(6) 0.00001(4) 0.00523(4) 0.00011(5)
P1 0.0170(2) 0.0186(2) 0.0177(2) -0.00102(16) 0.00442(17) 0.00038(15)
P2 0.0162(2) 0.0191(2) 0.0166(2) 0.00039(15) 0.00461(17) -0.00100(15)
S1 0.0199(2) 0.0312(2) 0.0196(2) 0.00111(17) 0.00674(17) 0.00282(17)
S2 0.0188(2) 0.0267(2) 0.0203(2) -0.00083(16) 0.00720(17) -0.00197(16)
Si1 0.0216(2) 0.0229(2) 0.0175(2) -0.00053(17) 0.00814(19) -0.00213(17)
Si2 0.0190(2) 0.0242(2) 0.0180(2) -0.00430(18) 0.00376(19) -0.00233(18)
Si3 0.0200(2) 0.0257(2) 0.0179(2) -0.00270(18) 0.00645(18) -0.00076(18)
Si4 0.0191(2) 0.0295(3) 0.0195(2) 0.00587(19) 0.00312(19) 0.00249(18)
C1 0.0177(8) 0.0200(8) 0.0146(8) -0.0010(6) 0.0053(6) 0.0014(6)
C2 0.0367(11) 0.0318(10) 0.0291(10) 0.0080(8) 0.0108(8) -0.0005(8)
C3 0.0338(11) 0.0393(10) 0.0307(11) -0.0084(8) 0.0173(8) -0.0046(8)
C4 0.0305(10) 0.0320(10) 0.0265(10) -0.0002(7) 0.0116(8) -0.0106(7)
C5 0.0310(11) 0.0303(10) 0.0331(11) -0.0101(8) 0.0066(8) -0.0030(8)
C6 0.0230(9) 0.0362(10) 0.0283(10) -0.0060(8) 0.0064(8) -0.0081(7)
C7 0.0286(10) 0.0395(10) 0.0222(9) -0.0051(8) 0.0012(8) -0.0007(8)
C8 0.0229(9) 0.0222(8) 0.0183(8) 0.0035(6) 0.0000(7) -0.0022(7)
C9 0.0350(11) 0.0239(9) 0.0330(11) 0.0031(7) 0.0028(8) 0.0019(7)
C10 0.0539(14) 0.0223(10) 0.0496(14) 0.0081(9) 0.0070(11) -0.0068(9)
C11 0.0490(13) 0.0385(12) 0.0399(12) 0.0158(9) 0.0054(10) -0.0189(10)
C12 0.0308(11) 0.0438(11) 0.0263(10) 0.0069(8) 0.0064(8) -0.0108(8)
C13 0.0218(9) 0.0266(9) 0.0197(9) 0.0030(7) 0.0006(7) -0.0026(7)
C14 0.0292(10) 0.0542(12) 0.0253(10) -0.0045(9) 0.0146(8) -0.0026(9)
C15 0.0165(8) 0.0209(8) 0.0161(8) 0.0005(6) 0.0053(6) -0.0020(6)
C16 0.0356(11) 0.0411(11) 0.0298(11) 0.0041(8) 0.0184(9) 0.0041(8)
C17 0.0338(11) 0.0434(11) 0.0368(12) -0.0188(9) 0.0077(9) -0.0039(9)
C18 0.0319(10) 0.0296(9) 0.0263(10) -0.0036(7) 0.0079(8) 0.0078(7)
C19 0.0282(11) 0.0505(12) 0.0271(10) 0.0067(9) -0.0014(8) -0.0003(9)
C20 0.0246(10) 0.0499(11) 0.0327(11) 0.0128(9) 0.0079(8) 0.0161(8)
C21 0.0359(11) 0.0333(10) 0.0347(11) 0.0133(8) 0.0051(9) 0.0035(8)
C22 0.0210(9) 0.0208(8) 0.0174(8) -0.0009(6) 0.0015(7) 0.0020(6)
C23 0.0340(11) 0.0230(9) 0.0279(10) 0.0004(7) 0.0078(8) -0.0014(7)
C24 0.0593(14) 0.0207(9) 0.0392(12) -0.0026(8) 0.0100(10) 0.0035(9)
C25 0.0576(14) 0.0275(10) 0.0374(12) -0.0064(8) 0.0124(10) 0.0160(9)
C26 0.0338(11) 0.0352(10) 0.0259(10) -0.0034(8) 0.0117(8) 0.0081(8)
C27 0.0210(9) 0.0227(8) 0.0203(9) -0.0010(7) 0.0024(7) 0.0028(6)
C28 0.0347(11) 0.0393(10) 0.0289(10) 0.0022(8) 0.0184(8) 0.0016(8)
C29 0.0581(14) 0.0366(11) 0.0307(11) 0.0063(8) 0.0145(10) 0.0052(9)
C30 0.0615(15) 0.0468(13) 0.0441(14) 0.0057(10) 0.0126(11) 0.0052(11)
C31 0.0525(15) 0.0629(15) 0.0394(13) 0.0005(10) 0.0063(11) -0.0046(11)

loop_
_atom_type_symbol
_atom_type_description
_atom_type_scat_dispersion_real
_atom_type_scat_dispersion_imag
_atom_type_scat_source
C C 0.0033 0.0016 'International Tables Vol C Tables 4.2.6.8 and 6.1.1.4'
H H 0.0000 0.0000 'International Tables Vol C Tables 4.2.6.8 and 6.1.1.4'
Si Si 0.0817 0.0704 'International Tables Vol C Tables 4.2.6.8 and 6.1.1.4'
P P 0.1023 0.0942 'International Tables Vol C Tables 4.2.6.8 and 6.1.1.4'
S S 0.1246 0.1234 'International Tables Vol C Tables 4.2.6.8 and 6.1.1.4'
Sn Sn -0.6537 1.4246 'International Tables Vol C Tables 4.2.6.8 and 6.1.1.4'

loop_
_geom_angle_atom_site_label_1
_geom_angle_atom_site_label_2
_geom_angle_atom_site_label_3
_geom_angle
_geom_angle_site_symmetry_1
P1 Sn P2 96.578(13) .
P1 Sn S1 72.358(13) .
P1 Sn S2 84.785(12) .
P2 Sn S1 84.583(12) .
P2 Sn S2 73.247(13) .
S1 Sn S2 146.065(12) .
Sn P1 C1 104.06(5) .
Sn P1 C8 98.79(5) .
C1 P1 C8 104.00(7) .
Sn P2 C15 101.61(5) .
Sn P2 C22 99.15(5) .
C15 P2 C22 105.52(7) .
Sn S1 C13 95.30(6) .
Sn S1 C14 117.94(6) .
C13 S1 C14 103.02(9) .
Sn S2 C27 96.44(5) .
Sn S2 C28 115.75(6) .
C27 S2 C28 103.15(8) .
C1 Si1 C2 111.13(8) .
C1 Si1 C3 111.43(8) .
C1 Si1 C4 112.52(7) .
C2 Si1 C3 109.87(9) .
C2 Si1 C4 104.38(8) .
C3 Si1 C4 107.21(8) .
C1 Si2 C5 111.54(7) .
C1 Si2 C6 110.08(7) .
C1 Si2 C7 112.55(7) .
C5 Si2 C6 111.84(8) .
C5 Si2 C7 106.59(8) .
C6 Si2 C7 103.99(8) .
C15 Si3 C16 110.38(8) .
C15 Si3 C17 113.02(8) .
C15 Si3 C18 111.07(7) .
C16 Si3 C17 109.91(9) .
C16 Si3 C18 108.69(9) .
C17 Si3 C18 103.51(8) .
C15 Si4 C19 111.94(8) .
C15 Si4 C20 110.49(8) .
C15 Si4 C21 111.64(8) .
C19 Si4 C20 104.38(9) .
C19 Si4 C21 106.68(9) .
C20 Si4 C21 111.44(9) .
P1 C1 Si1 108.61(8) .
P1 C1 Si2 111.70(7) .
P1 C1 H1 107.7 .
Si1 C1 Si2 113.25(8) .
Si1 C1 H1 107.7 .
Si2 C1 H1 107.7 .
Si1 C2 H2A 109.5 .
Si1 C2 H2B 109.5 .
Si1 C2 H2C 109.5 .
H2A C2 H2B 109.5 .
H2A C2 H2C 109.5 .
H2B C2 H2C 109.5 .
Si1 C3 H3A 109.5 .
Si1 C3 H3B 109.5 .
Si1 C3 H3C 109.5 .
H3A C3 H3B 109.5 .
H3A C3 H3C 109.5 .
H3B C3 H3C 109.5 .
Si1 C4 H4A 109.5 .
Si1 C4 H4B 109.5 .
Si1 C4 H4C 109.5 .
H4A C4 H4B 109.5 .
H4A C4 H4C 109.5 .
H4B C4 H4C 109.5 .
Si2 C5 H5A 109.5 .
Si2 C5 H5B 109.5 .
Si2 C5 H5C 109.5 .
H5A C5 H5B 109.5 .
H5A C5 H5C 109.5 .
H5B C5 H5C 109.5 .
Si2 C6 H6A 109.5 .
Si2 C6 H6B 109.5 .
Si2 C6 H6C 109.5 .
H6A C6 H6B 109.5 .
H6A C6 H6C 109.5 .
H6B C6 H6C 109.5 .
Si2 C7 H7A 109.5 .
Si2 C7 H7B 109.5 .
Si2 C7 H7C 109.5 .
H7A C7 H7B 109.5 .
H7A C7 H7C 109.5 .
H7B C7 H7C 109.5 .
P1 C8 C9 117.32(14) .
P1 C8 C13 125.49(12) .
C9 C8 C13 117.18(15) .
C8 C9 H9 119.4 .
C8 C9 C10 121.16(19) .
H9 C9 C10 119.4 .
C9 C10 H10 119.8 .
C9 C10 C11 120.35(18) .
H10 C10 C11 119.8 .
C10 C11 H11 119.6 .
C10 C11 C12 120.75(18) .
H11 C11 C12 119.6 .
C11 C12 H12 120.5 .
C11 C12 C13 118.94(19) .
H12 C12 C13 120.5 .
S1 C13 C8 117.63(12) .
S1 C13 C12 120.76(15) .
C8 C13 C12 121.59(16) .
S1 C14 H14A 109.5 .
S1 C14 H14B 109.5 .
S1 C14 H14C 109.5 .
H14A C14 H14B 109.5 .
H14A C14 H14C 109.5 .
H14B C14 H14C 109.5 .
P2 C15 Si3 106.68(8) .
P2 C15 Si4 113.53(7) .
P2 C15 H15 107.4 .
Si3 C15 Si4 114.02(8) .
Si3 C15 H15 107.4 .
Si4 C15 H15 107.4 .
Si3 C16 H16A 109.5 .
Si3 C16 H16B 109.5 .
Si3 C16 H16C 109.5 .
H16A C16 H16B 109.5 .
H16A C16 H16C 109.5 .
H16B C16 H16C 109.5 .
Si3 C17 H17A 109.5 .
Si3 C17 H17B 109.5 .
Si3 C17 H17C 109.5 .
H17A C17 H17B 109.5 .
H17A C17 H17C 109.5 .
H17B C17 H17C 109.5 .
Si3 C18 H18A 109.5 .
Si3 C18 H18B 109.5 .
Si3 C18 H18C 109.5 .
H18A C18 H18B 109.5 .
H18A C18 H18C 109.5 .
H18B C18 H18C 109.5 .
Si4 C19 H19A 109.5 .
Si4 C19 H19B 109.5 .
Si4 C19 H19C 109.5 .
H19A C19 H19B 109.5 .
H19A C19 H19C 109.5 .
H19B C19 H19C 109.5 .
Si4 C20 H20A 109.5 .
Si4 C20 H20B 109.5 .
Si4 C20 H20C 109.5 .
H20A C20 H20B 109.5 .
H20A C20 H20C 109.5 .
H20B C20 H20C 109.5 .
Si4 C21 H21A 109.5 .
Si4 C21 H21B 109.5 .
Si4 C21 H21C 109.5 .
H21A C21 H21B 109.5 .
H21A C21 H21C 109.5 .
H21B C21 H21C 109.5 .
P2 C22 C23 117.01(13) .
P2 C22 C27 125.59(12) .
C23 C22 C27 117.36(14) .
C22 C23 H23 119.1 .
C22 C23 C24 121.86(18) .
H23 C23 C24 119.1 .
C23 C24 H24 120.3 .
C23 C24 C25 119.32(17) .
H24 C24 C25 120.3 .
C24 C25 H25 119.6 .
C24 C25 C26 120.81(17) .
H25 C25 C26 119.6 .
C25 C26 H26 120.3 .
C25 C26 C27 119.43(18) .
H26 C26 C27 120.3 .
S2 C27 C22 117.21(12) .
S2 C27 C26 121.55(14) .
C22 C27 C26 121.19(15) .
S2 C28 H28A 109.5 .
S2 C28 H28B 109.5 .
S2 C28 H28C 109.5 .
H28A C28 H28B 109.5 .
H28A C28 H28C 109.5 .
H28B C28 H28C 109.5 .
C29 C29 H29A 108.2 3_667
C29 C29 H29B 108.2 3_667
C29 C29 C30 116.5(2) 3_667
H29A C29 H29B 107.3 .
H29A C29 C30 108.2 .
H29B C29 C30 108.2 .
C29 C30 H30A 108.4 .
C29 C30 H30B 108.4 .
C29 C30 C31 115.66(19) .
H30A C30 H30B 107.4 .
H30A C30 C31 108.4 .
H30B C30 C31 108.4 .
C30 C31 H31A 109.5 .
C30 C31 H31B 109.5 .
C30 C31 H31C 109.5 .
H31A C31 H31B 109.5 .
H31A C31 H31C 109.5 .
H31B C31 H31C 109.5 .

loop_
_geom_bond_atom_site_label_1
_geom_bond_atom_site_label_2
_geom_bond_distance
_geom_bond_site_symmetry_2
Sn P1 2.6065(4) .
Sn P2 2.6015(4) .
Sn S1 2.9568(4) .
Sn S2 2.9049(4) .
P1 C1 1.8911(15) .
P1 C8 1.8501(17) .
P2 C15 1.8940(15) .
P2 C22 1.8510(16) .
S1 C13 1.7791(17) .
S1 C14 1.8042(18) .
S2 C27 1.7795(16) .
S2 C28 1.7989(18) .
Si1 C1 1.8901(16) .
Si1 C2 1.8746(17) .
Si1 C3 1.8667(18) .
Si1 C4 1.8684(16) .
Si2 C1 1.9008(15) .
Si2 C5 1.8750(17) .
Si2 C6 1.8692(18) .
Si2 C7 1.8785(17) .
Si3 C15 1.8901(16) .
Si3 C16 1.8639(18) .
Si3 C17 1.8798(17) .
Si3 C18 1.8677(16) .
Si4 C15 1.8948(15) .
Si4 C19 1.8763(18) .
Si4 C20 1.8666(19) .
Si4 C21 1.8732(18) .
C1 H1 1.000 .
C2 H2A 0.980 .
C2 H2B 0.980 .
C2 H2C 0.980 .
C3 H3A 0.980 .
C3 H3B 0.980 .
C3 H3C 0.980 .
C4 H4A 0.980 .
C4 H4B 0.980 .
C4 H4C 0.980 .
C5 H5A 0.980 .
C5 H5B 0.980 .
C5 H5C 0.980 .
C6 H6A 0.980 .
C6 H6B 0.980 .
C6 H6C 0.980 .
C7 H7A 0.980 .
C7 H7B 0.980 .
C7 H7C 0.980 .
C8 C9 1.397(2) .
C8 C13 1.396(2) .
C9 H9 0.950 .
C9 C10 1.389(3) .
C10 H10 0.950 .
C10 C11 1.360(3) .
C11 H11 0.950 .
C11 C12 1.381(3) .
C12 H12 0.950 .
C12 C13 1.400(2) .
C14 H14A 0.980 .
C14 H14B 0.980 .
C14 H14C 0.980 .
C15 H15 1.000 .
C16 H16A 0.980 .
C16 H16B 0.980 .
C16 H16C 0.980 .
C17 H17A 0.980 .
C17 H17B 0.980 .
C17 H17C 0.980 .
C18 H18A 0.980 .
C18 H18B 0.980 .
C18 H18C 0.980 .
C19 H19A 0.980 .
C19 H19B 0.980 .
C19 H19C 0.980 .
C20 H20A 0.980 .
C20 H20B 0.980 .
C20 H20C 0.980 .
C21 H21A 0.980 .
C21 H21B 0.980 .
C21 H21C 0.980 .
C22 C23 1.396(2) .
C22 C27 1.401(2) .
C23 H23 0.950 .
C23 C24 1.387(2) .
C24 H24 0.950 .
C24 C25 1.381(3) .
C25 H25 0.950 .
C25 C26 1.379(3) .
C26 H26 0.950 .
C26 C27 1.397(2) .
C28 H28A 0.980 .
C28 H28B 0.980 .
C28 H28C 0.980 .
C29 C29 1.490(4) 3_667
C29 H29A 0.990 .
C29 H29B 0.990 .
C29 C30 1.489(3) .
C30 H30A 0.990 .
C30 H30B 0.990 .
C30 C31 1.519(3) .
C31 H31A 0.980 .
C31 H31B 0.980 .
C31 H31C 0.980 .
